data_7004820
loop_
_publ_author_name
'Fernandes, Ana C.'
'Fernandes, Jos\'e A.'
'Almeida Paz, Filipe A.'
'Rom\~ao, Carlos C.'

_publ_section_title
;
 Activation of B--H bonds by an oxo-rhenium complex
;
_journal_issue 47
_journal_name_full 'Dalton Transactions'
_journal_page_first 6686
_journal_page_last 6688
_journal_paper_doi 10.1039/b816802b
_journal_year 2008
_chemical_formula_moiety 'C42 H43 B I O4 P2 Re, 1.5(C7 H8)'
_chemical_formula_sum 'C52.5 H55 B I O4 P2 Re'
_chemical_formula_weight 1135.82
_chemical_name_systematic
;
?
;
_space_group_IT_number 61
_symmetry_cell_setting orthorhombic
_symmetry_space_group_name_Hall '-P 2ac 2ab'
_symmetry_space_group_name_H-M 'P b c a'
_atom_sites_solution_hydrogens geom
_atom_sites_solution_primary direct
_atom_sites_solution_secondary difmap
_audit_creation_date '04 March 2008'
_audit_creation_method 'SHELXL-97, manual editing plus enCIFer'
_cell_angle_alpha 90.00
_cell_angle_beta 90.00
_cell_angle_gamma 90.00
_cell_formula_units_Z 8
_cell_length_a 19.173(3)
_cell_length_b 18.349(3)
_cell_length_c 27.388(4)
_cell_measurement_reflns_used 9391
_cell_measurement_temperature 150(2)
_cell_measurement_theta_max 28.70
_cell_measurement_theta_min 2.22
_cell_volume 9635(3)
_computing_cell_refinement 'HKL Scalepack (Otwinowski & Minor 1997)'
_computing_data_collection 'Collect (Nonius 1998)'
_computing_data_reduction
;
HKL Denzo and Scalepack (Otwinowski & Minor 1997)
;
_computing_molecular_graphics 'DIAMOND (Brandenburg, 2006)'
_computing_publication_material 'SHELXTL (Bruker 2001)'
_computing_structure_refinement 'SHELXTL (Bruker 2001)'
_computing_structure_solution 'SIR-92 (Altomare at al. 1994)'
_diffrn_ambient_temperature 150(2)
_diffrn_measured_fraction_theta_full 0.998
_diffrn_measured_fraction_theta_max 0.998
_diffrn_measurement_device_type 'Bruker X8 Kappa CCD APEX II'
_diffrn_measurement_method 'omega/phi scans'
_diffrn_radiation_monochromator graphite
_diffrn_radiation_source 'fine-focus sealed tube'
_diffrn_radiation_type MoK\a
_diffrn_radiation_wavelength 0.71073
_diffrn_reflns_av_R_equivalents 0.0835
_diffrn_reflns_av_sigmaI/netI 0.0593
_diffrn_reflns_limit_h_max 25
_diffrn_reflns_limit_h_min -26
_diffrn_reflns_limit_k_max 25
_diffrn_reflns_limit_k_min -24
_diffrn_reflns_limit_l_max 37
_diffrn_reflns_limit_l_min -28
_diffrn_reflns_number 147899
_diffrn_reflns_theta_full 29.13
_diffrn_reflns_theta_max 29.13
_diffrn_reflns_theta_min 3.52
_exptl_absorpt_coefficient_mu 3.273
_exptl_absorpt_correction_T_max 0.7797
_exptl_absorpt_correction_T_min 0.4609
_exptl_absorpt_correction_type multi-scan
_exptl_absorpt_process_details
;
SADABS (Sheldrick, 1997)
;
_exptl_crystal_colour Brown
_exptl_crystal_density_diffrn 1.566
_exptl_crystal_density_method 'not measured'
_exptl_crystal_description Block
_exptl_crystal_F_000 4520
_exptl_crystal_size_max 0.28
_exptl_crystal_size_mid 0.12
_exptl_crystal_size_min 0.08
_refine_diff_density_max 5.532
_refine_diff_density_min -2.245
_refine_diff_density_rms 0.181
_refine_ls_extinction_method none
_refine_ls_goodness_of_fit_ref 1.038
_refine_ls_hydrogen_treatment mixed
_refine_ls_matrix_type full
_refine_ls_number_parameters 532
_refine_ls_number_reflns 12941
_refine_ls_number_restraints 0
_refine_ls_restrained_S_all 1.038
_refine_ls_R_factor_all 0.1020
_refine_ls_R_factor_gt 0.0675
_refine_ls_shift/su_max 0.002
_refine_ls_shift/su_mean 0.000
_refine_ls_structure_factor_coef Fsqd
_refine_ls_weighting_details 'calc w=1/[\s^2^(Fo^2^)+(0.0367P)^2^+132.8221P] where P=(Fo^2^+2Fc^2^)/3'
_refine_ls_weighting_scheme calc
_refine_ls_wR_factor_gt 0.1401
_refine_ls_wR_factor_ref 0.1508
_reflns_number_gt 8361
_reflns_number_total 12941
_reflns_threshold_expression I>2\s(I)
_cod_data_source_file b816802b.txt
_cod_data_source_block 2
_cod_depositor_comments
;
The following automatic conversions were performed:
'_symmetry_cell_setting' value 'Orthorhombic' changed to 'orthorhombic'
according to '/home/saulius/struct/CIF-dictionaries/cif_core.dic'
dictionary named 'cif_core.dic' version 2.4.1 from
2010-06-29.

'_exptl_absorpt_correction_type' value 'Multi-scan' changed
to 'multi-scan' according to
'/home/saulius/struct/CIF-dictionaries/cif_core.dic' dictionary named
'cif_core.dic' version 2.4.1 from 2010-06-29.

Automatic conversion script
Id: cif_fix_enum 1527 2010-12-29 10:47:43Z saulius 
;
_cod_original_formula_sum 'C52.50 H55 B I O4 P2 Re'
_cod_database_code 7004820

loop_
_symmetry_equiv_pos_as_xyz
'x, y, z'
'-x+1/2, -y, z+1/2'
'-x, y+1/2, -z+1/2'
'x+1/2, -y+1/2, -z'
'-x, -y, -z'
'x-1/2, y, -z-1/2'
'x, -y-1/2, z-1/2'
'-x-1/2, y-1/2, z'

loop_
_atom_site_label
_atom_site_type_symbol
_atom_site_fract_x
_atom_site_fract_y
_atom_site_fract_z
_atom_site_U_iso_or_equiv
_atom_site_adp_type
_atom_site_occupancy
_atom_site_symmetry_multiplicity
_atom_site_calc_flag
_atom_site_refinement_flags
_atom_site_disorder_assembly
_atom_site_disorder_group
Re1 Re 0.846312(14) 0.259597(15) 0.894819(10) 0.02460(8) Uani 1 1 d . . .
I1 I 0.70112(3) 0.24675(3) 0.874170(19) 0.03446(13) Uani 1 1 d . . .
H1 H 0.933(4) 0.239(4) 0.900(2) 0.015(17) Uiso 1 1 d . . .
O1 O 0.8433(3) 0.3431(3) 0.9245(2) 0.0404(15) Uani 1 1 d . . .
O2 O 0.8636(3) 0.1652(3) 0.86370(19) 0.0312(12) Uani 1 1 d . . .
P1 P 0.87058(10) 0.31003(11) 0.81257(7) 0.0251(4) Uani 1 1 d . . .
P2 P 0.83332(10) 0.19177(10) 0.97291(7) 0.0250(4) Uani 1 1 d . . .
B1 B 0.9149(5) 0.1165(5) 0.8543(3) 0.0297(19) Uani 1 1 d . . .
O3 O 0.9107(3) 0.0686(3) 0.8165(2) 0.0412(15) Uani 1 1 d . . .
O4 O 0.9742(4) 0.1098(4) 0.8809(3) 0.060(2) Uani 1 1 d . . .
C1 C 0.9666(5) 0.0168(5) 0.8222(4) 0.043(2) Uani 1 1 d . . .
C2 C 1.0196(5) 0.0583(5) 0.8549(4) 0.046(2) Uani 1 1 d . . .
C3 C 0.9343(7) -0.0503(6) 0.8460(5) 0.075(4) Uani 1 1 d . . .
H3A H 0.9148 -0.0368 0.8778 0.113 Uiso 1 1 calc R . .
H3B H 0.9703 -0.0876 0.8505 0.113 Uiso 1 1 calc R . .
H3C H 0.8972 -0.0694 0.8251 0.113 Uiso 1 1 calc R . .
C4 C 0.9938(7) -0.0069(7) 0.7737(4) 0.073(4) Uani 1 1 d . . .
H4A H 0.9569 -0.0322 0.7557 0.110 Uiso 1 1 calc R . .
H4B H 1.0333 -0.0400 0.7785 0.110 Uiso 1 1 calc R . .
H4C H 1.0091 0.0358 0.7552 0.110 Uiso 1 1 calc R . .
C5 C 1.0544(7) 0.0098(7) 0.8922(5) 0.085(4) Uani 1 1 d . . .
H5A H 1.0824 0.0396 0.9144 0.127 Uiso 1 1 calc R . .
H5B H 1.0847 -0.0253 0.8755 0.127 Uiso 1 1 calc R . .
H5C H 1.0187 -0.0165 0.9108 0.127 Uiso 1 1 calc R . .
C6 C 1.0726(7) 0.1017(7) 0.8286(6) 0.079(4) Uani 1 1 d . . .
H6A H 1.0495 0.1329 0.8045 0.119 Uiso 1 1 calc R . .
H6B H 1.1051 0.0688 0.8120 0.119 Uiso 1 1 calc R . .
H6C H 1.0982 0.1320 0.8519 0.119 Uiso 1 1 calc R . .
C7 C 0.8235(4) 0.2742(4) 0.7596(3) 0.0258(15) Uani 1 1 d . . .
C8 C 0.8009(5) 0.2012(5) 0.7598(3) 0.0373(19) Uani 1 1 d . . .
H8 H 0.8082 0.1713 0.7876 0.045 Uiso 1 1 calc R . .
C9 C 0.7679(5) 0.1736(5) 0.7189(3) 0.045(2) Uani 1 1 d . . .
H9 H 0.7525 0.1244 0.7189 0.054 Uiso 1 1 calc R . .
C10 C 0.7569(5) 0.2161(6) 0.6782(3) 0.050(3) Uani 1 1 d . . .
H10 H 0.7332 0.1966 0.6507 0.060 Uiso 1 1 calc R . .
C11 C 0.7803(5) 0.2867(6) 0.6774(3) 0.042(2) Uani 1 1 d . . .
H11 H 0.7741 0.3155 0.6489 0.050 Uiso 1 1 calc R . .
C12 C 0.8129(4) 0.3164(5) 0.7182(3) 0.0335(18) Uani 1 1 d . . .
H12 H 0.8280 0.3657 0.7177 0.040 Uiso 1 1 calc R . .
C13 C 0.8476(4) 0.4067(4) 0.8122(3) 0.0286(15) Uani 1 1 d . . .
C14 C 0.7778(5) 0.4254(5) 0.8063(3) 0.042(2) Uani 1 1 d . . .
H14 H 0.7439 0.3883 0.8016 0.050 Uiso 1 1 calc R . .
C15 C 0.7574(6) 0.4979(5) 0.8073(4) 0.050(3) Uani 1 1 d . . .
H15 H 0.7098 0.5105 0.8027 0.061 Uiso 1 1 calc R . .
C16 C 0.8060(6) 0.5513(5) 0.8148(4) 0.051(3) Uani 1 1 d . . .
H16 H 0.7920 0.6010 0.8149 0.061 Uiso 1 1 calc R . .
C17 C 0.8748(6) 0.5337(5) 0.8222(4) 0.055(3) Uani 1 1 d . . .
H17 H 0.9083 0.5708 0.8283 0.066 Uiso 1 1 calc R . .
C18 C 0.8950(5) 0.4607(5) 0.8205(4) 0.044(2) Uani 1 1 d . . .
H18 H 0.9426 0.4484 0.8253 0.053 Uiso 1 1 calc R . .
C19 C 0.9619(4) 0.3035(4) 0.7936(3) 0.0301(17) Uani 1 1 d . . .
C20 C 1.0155(4) 0.3241(5) 0.8259(3) 0.0354(19) Uani 1 1 d . . .
H20 H 1.0043 0.3401 0.8579 0.043 Uiso 1 1 calc R . .
C21 C 1.0851(4) 0.3211(6) 0.8109(4) 0.046(2) Uani 1 1 d . . .
H21 H 1.1211 0.3365 0.8323 0.055 Uiso 1 1 calc R . .
C22 C 1.1008(4) 0.2959(6) 0.7657(4) 0.054(3) Uani 1 1 d . . .
H22 H 1.1483 0.2950 0.7558 0.065 Uiso 1 1 calc R . .
C23 C 1.0510(5) 0.2720(6) 0.7340(3) 0.054(3) Uani 1 1 d . . .
H23 H 1.0636 0.2529 0.7030 0.064 Uiso 1 1 calc R . .
C24 C 0.9813(4) 0.2762(5) 0.7481(3) 0.038(2) Uani 1 1 d . . .
H24 H 0.9461 0.2600 0.7262 0.045 Uiso 1 1 calc R . .
C25 C 0.7551(4) 0.2153(4) 1.0080(3) 0.0268(15) Uani 1 1 d . . .
C26 C 0.7420(5) 0.2874(5) 1.0184(3) 0.039(2) Uani 1 1 d . . .
H26 H 0.7716 0.3243 1.0057 0.047 Uiso 1 1 calc R . .
C27 C 0.6857(5) 0.3064(5) 1.0476(3) 0.042(2) Uani 1 1 d . . .
H27 H 0.6768 0.3563 1.0545 0.051 Uiso 1 1 calc R . .
C28 C 0.6420(4) 0.2530(6) 1.0667(3) 0.041(2) Uani 1 1 d . . .
H28 H 0.6042 0.2660 1.0874 0.050 Uiso 1 1 calc R . .
C29 C 0.6540(5) 0.1824(6) 1.0556(4) 0.050(2) Uani 1 1 d . . .
H29 H 0.6236 0.1459 1.0680 0.060 Uiso 1 1 calc R . .
C30 C 0.7105(5) 0.1621(5) 1.0262(3) 0.043(2) Uani 1 1 d . . .
H30 H 0.7183 0.1122 1.0187 0.051 Uiso 1 1 calc R . .
C31 C 0.8295(4) 0.0938(4) 0.9649(3) 0.0294(17) Uani 1 1 d . . .
C32 C 0.7766(5) 0.0635(5) 0.9366(3) 0.041(2) Uani 1 1 d . . .
H32 H 0.7435 0.0944 0.9213 0.049 Uiso 1 1 calc R . .
C33 C 0.7717(6) -0.0108(5) 0.9307(3) 0.051(3) Uani 1 1 d . . .
H33 H 0.7344 -0.0305 0.9121 0.062 Uiso 1 1 calc R . .
C34 C 0.8197(7) -0.0568(5) 0.9512(4) 0.057(3) Uani 1 1 d . . .
H34 H 0.8167 -0.1079 0.9462 0.068 Uiso 1 1 calc R . .
C35 C 0.8726(7) -0.0275(5) 0.9792(4) 0.059(3) Uani 1 1 d . . .
H35 H 0.9057 -0.0592 0.9938 0.071 Uiso 1 1 calc R . .
C36 C 0.8786(5) 0.0471(5) 0.9864(3) 0.043(2) Uani 1 1 d . . .
H36 H 0.9154 0.0663 1.0057 0.051 Uiso 1 1 calc R . .
C37 C 0.9032(4) 0.2053(4) 1.0167(3) 0.0279(16) Uani 1 1 d . . .
C38 C 0.8886(5) 0.2092(7) 1.0659(3) 0.053(3) Uani 1 1 d . . .
H38 H 0.8414 0.2078 1.0765 0.064 Uiso 1 1 calc R . .
C39 C 0.9415(5) 0.2152(8) 1.1002(4) 0.075(4) Uani 1 1 d . . .
H39 H 0.9307 0.2175 1.1340 0.090 Uiso 1 1 calc R . .
C40 C 1.0114(5) 0.2179(6) 1.0844(4) 0.054(3) Uani 1 1 d . . .
H40 H 1.0481 0.2219 1.1075 0.065 Uiso 1 1 calc R . .
C41 C 1.0257(5) 0.2148(6) 1.0361(3) 0.047(2) Uani 1 1 d . . .
H41 H 1.0727 0.2178 1.0254 0.056 Uiso 1 1 calc R . .
C42 C 0.9733(4) 0.2073(5) 1.0022(3) 0.0337(18) Uani 1 1 d . . .
H42 H 0.9847 0.2035 0.9686 0.040 Uiso 1 1 calc R . .
C1T C 0.9339(11) 0.0942(14) 0.6559(9) 0.175(10) Uani 1 1 d . . .
H1T1 H 0.9673 0.1019 0.6292 0.263 Uiso 1 1 calc R . .
H1T2 H 0.9558 0.0648 0.6815 0.263 Uiso 1 1 calc R . .
H1T3 H 0.9200 0.1415 0.6695 0.263 Uiso 1 1 calc R . .
C2T C 0.8698(7) 0.0547(9) 0.6364(6) 0.086(4) Uani 1 1 d . . .
C3T C 0.8521(9) 0.0579(8) 0.5883(6) 0.091(4) Uani 1 1 d . . .
H3T H 0.8819 0.0833 0.5664 0.110 Uiso 1 1 calc R . .
C4T C 0.7943(12) 0.0264(9) 0.5707(7) 0.107(6) Uani 1 1 d . . .
H4T H 0.7818 0.0297 0.5372 0.128 Uiso 1 1 calc R . .
C5T C 0.7534(10) -0.0115(11) 0.6046(12) 0.134(9) Uani 1 1 d . . .
H5T H 0.7116 -0.0342 0.5938 0.161 Uiso 1 1 calc R . .
C6T C 0.7723(13) -0.0169(9) 0.6534(10) 0.128(9) Uani 1 1 d . . .
H6T H 0.7443 -0.0433 0.6759 0.153 Uiso 1 1 calc R . .
C7T C 0.8288(11) 0.0148(9) 0.6672(6) 0.098(5) Uani 1 1 d . . .
H7T H 0.8427 0.0102 0.7003 0.118 Uiso 1 1 calc R . .

loop_
_atom_site_aniso_label
_atom_site_aniso_U_11
_atom_site_aniso_U_22
_atom_site_aniso_U_33
_atom_site_aniso_U_23
_atom_site_aniso_U_13
_atom_site_aniso_U_12
Re1 0.02231(14) 0.02818(14) 0.02331(14) 0.00237(12) 0.00063(11) 0.00017(12)
I1 0.0232(2) 0.0444(3) 0.0358(3) 0.0023(2) 0.00127(19) 0.0038(2)
O1 0.059(4) 0.036(3) 0.027(3) 0.012(2) 0.019(3) 0.016(3)
O2 0.036(3) 0.026(3) 0.032(3) 0.006(2) 0.002(2) 0.008(2)
P1 0.0190(9) 0.0307(10) 0.0255(9) 0.0021(8) 0.0017(7) 0.0021(7)
P2 0.0253(10) 0.0243(9) 0.0254(9) 0.0030(7) 0.0002(7) -0.0012(7)
B1 0.032(5) 0.025(4) 0.033(5) 0.001(3) 0.001(4) 0.007(4)
O3 0.034(3) 0.037(3) 0.053(4) -0.010(3) -0.009(3) 0.009(3)
O4 0.050(4) 0.072(5) 0.058(5) -0.026(4) -0.023(3) 0.028(4)
C1 0.034(5) 0.048(5) 0.049(6) -0.010(4) -0.003(4) 0.011(4)
C2 0.034(5) 0.044(5) 0.059(6) -0.013(4) -0.013(4) 0.014(4)
C3 0.061(8) 0.042(6) 0.122(12) 0.004(7) 0.005(7) 0.006(6)
C4 0.077(9) 0.076(8) 0.067(8) -0.025(6) 0.005(6) 0.031(7)
C5 0.081(9) 0.093(10) 0.079(9) -0.005(8) -0.034(7) 0.037(8)
C6 0.059(8) 0.061(8) 0.118(12) -0.020(7) 0.007(8) -0.005(6)
C7 0.022(3) 0.032(4) 0.024(4) -0.002(3) 0.000(3) 0.003(3)
C8 0.038(5) 0.046(5) 0.029(4) 0.004(4) -0.002(4) 0.005(4)
C9 0.051(6) 0.047(5) 0.038(5) -0.004(4) -0.002(4) -0.002(4)
C10 0.047(6) 0.075(7) 0.029(5) -0.011(5) -0.011(4) 0.006(5)
C11 0.038(5) 0.063(6) 0.025(4) 0.003(4) -0.001(4) 0.009(4)
C12 0.032(4) 0.042(5) 0.026(4) 0.002(3) 0.003(3) 0.008(4)
C13 0.030(4) 0.027(4) 0.029(4) 0.008(3) 0.001(3) -0.001(3)
C14 0.033(5) 0.040(5) 0.052(6) 0.002(4) 0.004(4) 0.007(4)
C15 0.052(6) 0.050(6) 0.049(6) 0.010(5) 0.010(5) 0.023(5)
C16 0.067(7) 0.036(5) 0.050(6) -0.003(4) 0.007(5) 0.015(5)
C17 0.058(7) 0.032(5) 0.076(8) -0.005(5) 0.007(6) -0.005(4)
C18 0.034(5) 0.042(5) 0.055(6) 0.004(4) 0.005(4) -0.008(4)
C19 0.025(4) 0.035(4) 0.031(4) 0.008(3) 0.010(3) 0.002(3)
C20 0.022(4) 0.047(5) 0.037(5) 0.008(4) 0.003(3) 0.000(3)
C21 0.020(4) 0.066(6) 0.053(6) 0.022(5) 0.000(4) -0.001(4)
C22 0.015(4) 0.090(8) 0.058(6) 0.027(6) 0.007(4) 0.007(4)
C23 0.036(5) 0.091(8) 0.034(5) 0.012(5) 0.012(4) 0.018(5)
C24 0.027(4) 0.055(5) 0.031(4) 0.005(4) 0.003(3) 0.008(4)
C25 0.021(4) 0.040(4) 0.019(3) -0.001(3) -0.001(3) 0.000(3)
C26 0.047(5) 0.039(5) 0.032(4) 0.001(4) 0.009(4) 0.010(4)
C27 0.045(5) 0.049(5) 0.034(5) 0.006(4) 0.011(4) 0.015(4)
C28 0.030(4) 0.069(6) 0.025(4) -0.003(4) 0.002(3) 0.006(4)
C29 0.031(5) 0.067(7) 0.050(6) -0.007(5) 0.010(4) -0.019(5)
C30 0.040(5) 0.043(5) 0.045(5) -0.002(4) 0.010(4) -0.010(4)
C31 0.040(5) 0.022(4) 0.027(4) 0.004(3) 0.007(3) -0.001(3)
C32 0.050(6) 0.038(5) 0.034(5) 0.000(4) 0.004(4) -0.011(4)
C33 0.077(8) 0.038(5) 0.039(5) 0.002(4) 0.007(5) -0.026(5)
C34 0.101(9) 0.024(4) 0.045(6) -0.003(4) 0.009(6) -0.014(5)
C35 0.089(8) 0.031(5) 0.057(7) 0.011(4) 0.005(6) 0.021(5)
C36 0.049(6) 0.038(5) 0.041(5) 0.006(4) 0.000(4) 0.003(4)
C37 0.026(4) 0.025(4) 0.033(4) 0.003(3) -0.004(3) 0.000(3)
C38 0.028(5) 0.102(8) 0.030(5) -0.004(5) 0.001(4) -0.009(5)
C39 0.034(5) 0.165(13) 0.026(5) 0.000(6) -0.002(4) 0.019(7)
C40 0.029(5) 0.089(8) 0.044(5) -0.005(5) -0.017(4) -0.003(5)
C41 0.024(4) 0.069(6) 0.047(6) 0.011(5) 0.002(4) -0.002(4)
C42 0.025(4) 0.046(5) 0.031(4) 0.009(3) -0.005(3) -0.001(4)
C1T 0.107(17) 0.23(3) 0.19(2) 0.01(2) -0.055(16) -0.012(18)
C2T 0.051(8) 0.112(12) 0.095(11) 0.030(9) -0.005(7) 0.011(8)
C3T 0.104(13) 0.080(10) 0.090(11) 0.014(8) 0.017(10) 0.000(9)
C4T 0.130(16) 0.065(10) 0.125(15) -0.021(10) -0.036(13) 0.027(10)
C5T 0.067(10) 0.104(15) 0.23(3) -0.085(18) 0.009(16) -0.011(10)
C6T 0.127(18) 0.059(10) 0.20(2) -0.030(13) 0.095(17) -0.011(10)
C7T 0.129(15) 0.070(10) 0.095(12) 0.020(9) 0.026(11) 0.032(10)

loop_
_atom_type_symbol
_atom_type_description
_atom_type_scat_dispersion_real
_atom_type_scat_dispersion_imag
_atom_type_scat_source
C C 0.0033 0.0016 'International Tables Vol C Tables 4.2.6.8 and 6.1.1.4'
H H 0.0000 0.0000 'International Tables Vol C Tables 4.2.6.8 and 6.1.1.4'
O O 0.0106 0.0060 'International Tables Vol C Tables 4.2.6.8 and 6.1.1.4'
P P 0.1023 0.0942 'International Tables Vol C Tables 4.2.6.8 and 6.1.1.4'
Re Re -1.0185 7.2310 'International Tables Vol C Tables 4.2.6.8 and 6.1.1.4'
I I -0.4742 1.8119 'International Tables Vol C Tables 4.2.6.8 and 6.1.1.4'
B B 0.0013 0.0007 'International Tables Vol C Tables 4.2.6.8 and 6.1.1.4'

loop_
_geom_angle_atom_site_label_1
_geom_angle_atom_site_label_2
_geom_angle_atom_site_label_3
_geom_angle
_geom_angle_site_symmetry_1
_geom_angle_site_symmetry_3
_geom_angle_publ_flag
O1 Re1 O2 172.0(3) . . ?
O1 Re1 P1 95.83(17) . . ?
O2 Re1 P1 84.43(16) . . ?
O1 Re1 P2 92.08(17) . . ?
O2 Re1 P2 87.06(16) . . ?
P1 Re1 P2 170.72(6) . . ?
O1 Re1 I1 97.7(2) . . ?
O2 Re1 I1 90.32(17) . . ?
P1 Re1 I1 91.94(5) . . ?
P2 Re1 I1 91.80(5) . . ?
O1 Re1 H1 101(2) . . ?
O2 Re1 H1 71(2) . . ?
P1 Re1 H1 89(2) . . ?
P2 Re1 H1 85(2) . . ?
I1 Re1 H1 161(2) . . ?
B1 O2 Re1 142.1(6) . . ?
C13 P1 C19 107.0(4) . . ?
C13 P1 C7 103.0(3) . . ?
C19 P1 C7 102.9(4) . . ?
C13 P1 Re1 108.8(3) . . ?
C19 P1 Re1 114.4(3) . . ?
C7 P1 Re1 119.6(3) . . ?
C31 P2 C37 104.2(4) . . ?
C31 P2 C25 105.3(4) . . ?
C37 P2 C25 103.0(3) . . ?
C31 P2 Re1 113.3(3) . . ?
C37 P2 Re1 115.2(3) . . ?
C25 P2 Re1 114.5(3) . . ?
O2 B1 O4 124.6(8) . . ?
O2 B1 O3 121.9(8) . . ?
O4 B1 O3 113.5(7) . . ?
B1 O3 C1 107.6(7) . . ?
B1 O4 C2 107.2(7) . . ?
O3 C1 C4 111.0(8) . . ?
O3 C1 C3 106.1(8) . . ?
C4 C1 C3 106.8(10) . . ?
O3 C1 C2 102.9(7) . . ?
C4 C1 C2 115.3(9) . . ?
C3 C1 C2 114.4(9) . . ?
O4 C2 C6 107.2(9) . . ?
O4 C2 C5 108.3(9) . . ?
C6 C2 C5 110.1(10) . . ?
O4 C2 C1 102.0(7) . . ?
C6 C2 C1 115.6(10) . . ?
C5 C2 C1 113.0(9) . . ?
C1 C3 H3A 109.5 . . ?
C1 C3 H3B 109.5 . . ?
H3A C3 H3B 109.5 . . ?
C1 C3 H3C 109.5 . . ?
H3A C3 H3C 109.5 . . ?
H3B C3 H3C 109.5 . . ?
C1 C4 H4A 109.5 . . ?
C1 C4 H4B 109.5 . . ?
H4A C4 H4B 109.5 . . ?
C1 C4 H4C 109.5 . . ?
H4A C4 H4C 109.5 . . ?
H4B C4 H4C 109.5 . . ?
C2 C5 H5A 109.5 . . ?
C2 C5 H5B 109.5 . . ?
H5A C5 H5B 109.5 . . ?
C2 C5 H5C 109.5 . . ?
H5A C5 H5C 109.5 . . ?
H5B C5 H5C 109.5 . . ?
C2 C6 H6A 109.5 . . ?
C2 C6 H6B 109.5 . . ?
H6A C6 H6B 109.5 . . ?
C2 C6 H6C 109.5 . . ?
H6A C6 H6C 109.5 . . ?
H6B C6 H6C 109.5 . . ?
C12 C7 C8 119.2(7) . . ?
C12 C7 P1 121.3(6) . . ?
C8 C7 P1 119.4(6) . . ?
C9 C8 C7 119.2(8) . . ?
C9 C8 H8 120.4 . . ?
C7 C8 H8 120.4 . . ?
C10 C9 C8 121.2(9) . . ?
C10 C9 H9 119.4 . . ?
C8 C9 H9 119.4 . . ?
C11 C10 C9 119.9(9) . . ?
C11 C10 H10 120.0 . . ?
C9 C10 H10 120.0 . . ?
C10 C11 C12 120.3(8) . . ?
C10 C11 H11 119.9 . . ?
C12 C11 H11 119.9 . . ?
C7 C12 C11 120.2(8) . . ?
C7 C12 H12 119.9 . . ?
C11 C12 H12 119.9 . . ?
C18 C13 C14 118.7(8) . . ?
C18 C13 P1 123.0(7) . . ?
C14 C13 P1 118.2(6) . . ?
C15 C14 C13 120.4(9) . . ?
C15 C14 H14 119.8 . . ?
C13 C14 H14 119.8 . . ?
C16 C15 C14 119.9(10) . . ?
C16 C15 H15 120.1 . . ?
C14 C15 H15 120.1 . . ?
C15 C16 C17 120.5(9) . . ?
C15 C16 H16 119.7 . . ?
C17 C16 H16 119.7 . . ?
C16 C17 C18 119.1(9) . . ?
C16 C17 H17 120.4 . . ?
C18 C17 H17 120.4 . . ?
C13 C18 C17 121.3(9) . . ?
C13 C18 H18 119.4 . . ?
C17 C18 H18 119.4 . . ?
C24 C19 C20 117.6(7) . . ?
C24 C19 P1 122.1(6) . . ?
C20 C19 P1 120.2(6) . . ?
C21 C20 C19 120.1(8) . . ?
C21 C20 H20 119.9 . . ?
C19 C20 H20 119.9 . . ?
C22 C21 C20 119.7(9) . . ?
C22 C21 H21 120.2 . . ?
C20 C21 H21 120.2 . . ?
C21 C22 C23 122.4(8) . . ?
C21 C22 H22 118.8 . . ?
C23 C22 H22 118.8 . . ?
C22 C23 C24 118.5(9) . . ?
C22 C23 H23 120.7 . . ?
C24 C23 H23 120.7 . . ?
C19 C24 C23 121.5(9) . . ?
C19 C24 H24 119.2 . . ?
C23 C24 H24 119.2 . . ?
C26 C25 C30 119.1(8) . . ?
C26 C25 P2 119.0(6) . . ?
C30 C25 P2 121.8(7) . . ?
C25 C26 C27 120.2(9) . . ?
C25 C26 H26 119.9 . . ?
C27 C26 H26 119.9 . . ?
C26 C27 C28 120.6(9) . . ?
C26 C27 H27 119.7 . . ?
C28 C27 H27 119.7 . . ?
C29 C28 C27 119.2(8) . . ?
C29 C28 H28 120.4 . . ?
C27 C28 H28 120.4 . . ?
C28 C29 C30 121.1(9) . . ?
C28 C29 H29 119.4 . . ?
C30 C29 H29 119.4 . . ?
C25 C30 C29 119.8(9) . . ?
C25 C30 H30 120.1 . . ?
C29 C30 H30 120.1 . . ?
C32 C31 C36 118.6(8) . . ?
C32 C31 P2 119.5(6) . . ?
C36 C31 P2 121.9(7) . . ?
C33 C32 C31 120.7(9) . . ?
C33 C32 H32 119.7 . . ?
C31 C32 H32 119.7 . . ?
C34 C33 C32 121.1(10) . . ?
C34 C33 H33 119.4 . . ?
C32 C33 H33 119.4 . . ?
C33 C34 C35 118.8(9) . . ?
C33 C34 H34 120.6 . . ?
C35 C34 H34 120.6 . . ?
C34 C35 C36 121.6(10) . . ?
C34 C35 H35 119.2 . . ?
C36 C35 H35 119.2 . . ?
C35 C36 C31 119.1(9) . . ?
C35 C36 H36 120.4 . . ?
C31 C36 H36 120.4 . . ?
C38 C37 C42 118.1(7) . . ?
C38 C37 P2 120.2(6) . . ?
C42 C37 P2 121.6(6) . . ?
C37 C38 C39 121.1(9) . . ?
C37 C38 H38 119.4 . . ?
C39 C38 H38 119.4 . . ?
C38 C39 C40 119.4(9) . . ?
C38 C39 H39 120.3 . . ?
C40 C39 H39 120.3 . . ?
C41 C40 C39 119.4(8) . . ?
C41 C40 H40 120.3 . . ?
C39 C40 H40 120.3 . . ?
C40 C41 C42 121.1(8) . . ?
C40 C41 H41 119.5 . . ?
C42 C41 H41 119.5 . . ?
C41 C42 C37 120.8(8) . . ?
C41 C42 H42 119.6 . . ?
C37 C42 H42 119.6 . . ?
C2T C1T H1T1 109.5 . . ?
C2T C1T H1T2 109.5 . . ?
H1T1 C1T H1T2 109.5 . . ?
C2T C1T H1T3 109.5 . . ?
H1T1 C1T H1T3 109.5 . . ?
H1T2 C1T H1T3 109.5 . . ?
C3T C2T C7T 118.5(16) . . ?
C3T C2T C1T 121.3(17) . . ?
C7T C2T C1T 120.2(18) . . ?
C4T C3T C2T 122.4(16) . . ?
C4T C3T H3T 118.8 . . ?
C2T C3T H3T 118.8 . . ?
C3T C4T C5T 116.1(19) . . ?
C3T C4T H4T 121.9 . . ?
C5T C4T H4T 121.9 . . ?
C6T C5T C4T 121.8(19) . . ?
C6T C5T H5T 119.1 . . ?
C4T C5T H5T 119.1 . . ?
C7T C6T C5T 118.0(19) . . ?
C7T C6T H6T 121.0 . . ?
C5T C6T H6T 121.0 . . ?
C6T C7T C2T 123(2) . . ?
C6T C7T H7T 118.4 . . ?
C2T C7T H7T 118.4 . . ?

loop_
_geom_bond_atom_site_label_1
_geom_bond_atom_site_label_2
_geom_bond_distance
_geom_bond_site_symmetry_2
_geom_bond_publ_flag
Re1 O1 1.735(6) . ?
Re1 O2 1.958(5) . ?
Re1 P1 2.479(2) . ?
Re1 P2 2.4870(19) . ?
Re1 I1 2.8504(7) . ?
Re1 H1 1.71(7) . ?
O2 B1 1.354(10) . ?
P1 C13 1.827(8) . ?
P1 C19 1.831(8) . ?
P1 C7 1.831(8) . ?
P2 C31 1.813(8) . ?
P2 C37 1.816(8) . ?
P2 C25 1.832(8) . ?
B1 O4 1.355(11) . ?
B1 O3 1.360(11) . ?
O3 C1 1.440(10) . ?
O4 C2 1.469(11) . ?
C1 C4 1.490(14) . ?
C1 C3 1.524(15) . ?
C1 C2 1.555(13) . ?
C2 C6 1.478(16) . ?
C2 C5 1.509(14) . ?
C3 H3A 0.9800 . ?
C3 H3B 0.9800 . ?
C3 H3C 0.9800 . ?
C4 H4A 0.9800 . ?
C4 H4B 0.9800 . ?
C4 H4C 0.9800 . ?
C5 H5A 0.9800 . ?
C5 H5B 0.9800 . ?
C5 H5C 0.9800 . ?
C6 H6A 0.9800 . ?
C6 H6B 0.9800 . ?
C6 H6C 0.9800 . ?
C7 C12 1.388(11) . ?
C7 C8 1.408(11) . ?
C8 C9 1.381(12) . ?
C8 H8 0.9500 . ?
C9 C10 1.378(13) . ?
C9 H9 0.9500 . ?
C10 C11 1.370(14) . ?
C10 H10 0.9500 . ?
C11 C12 1.392(12) . ?
C11 H11 0.9500 . ?
C12 H12 0.9500 . ?
C13 C18 1.363(11) . ?
C13 C14 1.391(11) . ?
C14 C15 1.388(12) . ?
C14 H14 0.9500 . ?
C15 C16 1.367(15) . ?
C15 H15 0.9500 . ?
C16 C17 1.374(15) . ?
C16 H16 0.9500 . ?
C17 C18 1.395(13) . ?
C17 H17 0.9500 . ?
C18 H18 0.9500 . ?
C19 C24 1.392(11) . ?
C19 C20 1.407(11) . ?
C20 C21 1.396(11) . ?
C20 H20 0.9500 . ?
C21 C22 1.355(14) . ?
C21 H21 0.9500 . ?
C22 C23 1.364(14) . ?
C22 H22 0.9500 . ?
C23 C24 1.395(12) . ?
C23 H23 0.9500 . ?
C24 H24 0.9500 . ?
C25 C26 1.378(11) . ?
C25 C30 1.389(11) . ?
C26 C27 1.387(12) . ?
C26 H26 0.9500 . ?
C27 C28 1.393(13) . ?
C27 H27 0.9500 . ?
C28 C29 1.350(14) . ?
C28 H28 0.9500 . ?
C29 C30 1.401(13) . ?
C29 H29 0.9500 . ?
C30 H30 0.9500 . ?
C31 C32 1.392(12) . ?
C31 C36 1.401(12) . ?
C32 C33 1.376(12) . ?
C32 H32 0.9500 . ?
C33 C34 1.369(15) . ?
C33 H33 0.9500 . ?
C34 C35 1.379(16) . ?
C34 H34 0.9500 . ?
C35 C36 1.389(13) . ?
C35 H35 0.9500 . ?
C36 H36 0.9500 . ?
C37 C38 1.377(12) . ?
C37 C42 1.402(11) . ?
C38 C39 1.386(13) . ?
C38 H38 0.9500 . ?
C39 C40 1.409(14) . ?
C39 H39 0.9500 . ?
C40 C41 1.353(13) . ?
C40 H40 0.9500 . ?
C41 C42 1.373(12) . ?
C41 H41 0.9500 . ?
C42 H42 0.9500 . ?
C1T C2T 1.52(2) . ?
C1T H1T1 0.9800 . ?
C1T H1T2 0.9800 . ?
C1T H1T3 0.9800 . ?
C2T C3T 1.36(2) . ?
C2T C7T 1.37(2) . ?
C3T C4T 1.34(2) . ?
C3T H3T 0.9500 . ?
C4T C5T 1.40(3) . ?
C4T H4T 0.9500 . ?
C5T C6T 1.39(3) . ?
C5T H5T 0.9500 . ?
C6T C7T 1.29(3) . ?
C6T H6T 0.9500 . ?
C7T H7T 0.9500 . ?

loop_
_geom_torsion_atom_site_label_1
_geom_torsion_atom_site_label_2
_geom_torsion_atom_site_label_3
_geom_torsion_atom_site_label_4
_geom_torsion
_geom_torsion_site_symmetry_1
_geom_torsion_site_symmetry_2
_geom_torsion_site_symmetry_3
_geom_torsion_site_symmetry_4
_geom_torsion_publ_flag
P1 Re1 O2 B1 91.4(8) . . . . ?
P2 Re1 O2 B1 -84.9(8) . . . . ?
I1 Re1 O2 B1 -176.7(8) . . . . ?
O1 Re1 P1 C13 -18.1(4) . . . . ?
O2 Re1 P1 C13 170.0(3) . . . . ?
I1 Re1 P1 C13 79.8(3) . . . . ?
O1 Re1 P1 C19 101.5(4) . . . . ?
O2 Re1 P1 C19 -70.5(3) . . . . ?
I1 Re1 P1 C19 -160.6(3) . . . . ?
O1 Re1 P1 C7 -135.9(3) . . . . ?
O2 Re1 P1 C7 52.1(3) . . . . ?
I1 Re1 P1 C7 -38.0(3) . . . . ?
O1 Re1 P2 C31 177.9(4) . . . . ?
O2 Re1 P2 C31 -10.1(3) . . . . ?
I1 Re1 P2 C31 80.1(3) . . . . ?
O1 Re1 P2 C37 -62.2(4) . . . . ?
O2 Re1 P2 C37 109.8(3) . . . . ?
I1 Re1 P2 C37 -160.0(3) . . . . ?
O1 Re1 P2 C25 57.0(3) . . . . ?
O2 Re1 P2 C25 -131.0(3) . . . . ?
I1 Re1 P2 C25 -40.7(3) . . . . ?
Re1 O2 B1 O4 24.6(15) . . . . ?
Re1 O2 B1 O3 -155.9(6) . . . . ?
O2 B1 O3 C1 -169.7(8) . . . . ?
O4 B1 O3 C1 9.9(11) . . . . ?
O2 B1 O4 C2 -172.5(9) . . . . ?
O3 B1 O4 C2 7.9(11) . . . . ?
B1 O3 C1 C4 -145.9(9) . . . . ?
B1 O3 C1 C3 98.5(9) . . . . ?
B1 O3 C1 C2 -22.0(9) . . . . ?
B1 O4 C2 C6 101.3(10) . . . . ?
B1 O4 C2 C5 -139.9(10) . . . . ?
B1 O4 C2 C1 -20.6(10) . . . . ?
O3 C1 C2 O4 25.5(9) . . . . ?
C4 C1 C2 O4 146.5(9) . . . . ?
C3 C1 C2 O4 -89.1(9) . . . . ?
O3 C1 C2 C6 -90.4(10) . . . . ?
C4 C1 C2 C6 30.6(13) . . . . ?
C3 C1 C2 C6 155.0(9) . . . . ?
O3 C1 C2 C5 141.5(9) . . . . ?
C4 C1 C2 C5 -97.5(12) . . . . ?
C3 C1 C2 C5 26.9(12) . . . . ?
C13 P1 C7 C12 33.0(7) . . . . ?
C19 P1 C7 C12 -78.1(7) . . . . ?
Re1 P1 C7 C12 153.8(5) . . . . ?
C13 P1 C7 C8 -150.4(6) . . . . ?
C19 P1 C7 C8 98.4(7) . . . . ?
Re1 P1 C7 C8 -29.7(7) . . . . ?
C12 C7 C8 C9 -0.8(12) . . . . ?
P1 C7 C8 C9 -177.4(7) . . . . ?
C7 C8 C9 C10 0.0(14) . . . . ?
C8 C9 C10 C11 1.5(15) . . . . ?
C9 C10 C11 C12 -2.2(14) . . . . ?
C8 C7 C12 C11 0.0(12) . . . . ?
P1 C7 C12 C11 176.6(6) . . . . ?
C10 C11 C12 C7 1.4(13) . . . . ?
C19 P1 C13 C18 -29.1(8) . . . . ?
C7 P1 C13 C18 -137.1(7) . . . . ?
Re1 P1 C13 C18 95.0(7) . . . . ?
C19 P1 C13 C14 155.3(7) . . . . ?
C7 P1 C13 C14 47.2(7) . . . . ?
Re1 P1 C13 C14 -80.7(7) . . . . ?
C18 C13 C14 C15 2.2(13) . . . . ?
P1 C13 C14 C15 178.0(7) . . . . ?
C13 C14 C15 C16 -1.0(15) . . . . ?
C14 C15 C16 C17 -1.0(16) . . . . ?
C15 C16 C17 C18 1.8(16) . . . . ?
C14 C13 C18 C17 -1.4(14) . . . . ?
P1 C13 C18 C17 -177.0(8) . . . . ?
C16 C17 C18 C13 -0.6(16) . . . . ?
C13 P1 C19 C24 -108.2(7) . . . . ?
C7 P1 C19 C24 -0.1(8) . . . . ?
Re1 P1 C19 C24 131.2(6) . . . . ?
C13 P1 C19 C20 74.0(7) . . . . ?
C7 P1 C19 C20 -177.9(6) . . . . ?
Re1 P1 C19 C20 -46.6(7) . . . . ?
C24 C19 C20 C21 3.9(12) . . . . ?
P1 C19 C20 C21 -178.2(7) . . . . ?
C19 C20 C21 C22 -2.1(14) . . . . ?
C20 C21 C22 C23 -1.1(16) . . . . ?
C21 C22 C23 C24 2.4(16) . . . . ?
C20 C19 C24 C23 -2.6(13) . . . . ?
P1 C19 C24 C23 179.5(7) . . . . ?
C22 C23 C24 C19 -0.4(15) . . . . ?
C31 P2 C25 C26 -177.7(7) . . . . ?
C37 P2 C25 C26 73.4(7) . . . . ?
Re1 P2 C25 C26 -52.5(7) . . . . ?
C31 P2 C25 C30 5.4(8) . . . . ?
C37 P2 C25 C30 -103.6(7) . . . . ?
Re1 P2 C25 C30 130.6(6) . . . . ?
C30 C25 C26 C27 1.2(13) . . . . ?
P2 C25 C26 C27 -175.8(7) . . . . ?
C25 C26 C27 C28 0.3(14) . . . . ?
C26 C27 C28 C29 -1.7(14) . . . . ?
C27 C28 C29 C30 1.5(15) . . . . ?
C26 C25 C30 C29 -1.4(13) . . . . ?
P2 C25 C30 C29 175.5(7) . . . . ?
C28 C29 C30 C25 0.0(15) . . . . ?
C37 P2 C31 C32 174.1(6) . . . . ?
C25 P2 C31 C32 66.0(7) . . . . ?
Re1 P2 C31 C32 -59.9(7) . . . . ?
C37 P2 C31 C36 -6.0(8) . . . . ?
C25 P2 C31 C36 -114.1(7) . . . . ?
Re1 P2 C31 C36 120.1(6) . . . . ?
C36 C31 C32 C33 1.3(13) . . . . ?
P2 C31 C32 C33 -178.7(7) . . . . ?
C31 C32 C33 C34 -1.9(14) . . . . ?
C32 C33 C34 C35 1.7(16) . . . . ?
C33 C34 C35 C36 -0.9(17) . . . . ?
C34 C35 C36 C31 0.3(16) . . . . ?
C32 C31 C36 C35 -0.5(13) . . . . ?
P2 C31 C36 C35 179.6(7) . . . . ?
C31 P2 C37 C38 -92.6(8) . . . . ?
C25 P2 C37 C38 17.2(9) . . . . ?
Re1 P2 C37 C38 142.6(7) . . . . ?
C31 P2 C37 C42 83.2(7) . . . . ?
C25 P2 C37 C42 -167.1(7) . . . . ?
Re1 P2 C37 C42 -41.7(7) . . . . ?
C42 C37 C38 C39 0.2(16) . . . . ?
P2 C37 C38 C39 176.1(10) . . . . ?
C37 C38 C39 C40 0(2) . . . . ?
C38 C39 C40 C41 0(2) . . . . ?
C39 C40 C41 C42 -1.5(18) . . . . ?
C40 C41 C42 C37 2.3(15) . . . . ?
C38 C37 C42 C41 -1.6(13) . . . . ?
P2 C37 C42 C41 -177.4(7) . . . . ?
C7T C2T C3T C4T 3(2) . . . . ?
C1T C2T C3T C4T -176.8(17) . . . . ?
C2T C3T C4T C5T -1(2) . . . . ?
C3T C4T C5T C6T -1(3) . . . . ?
C4T C5T C6T C7T 1(3) . . . . ?
C5T C6T C7T C2T 2(3) . . . . ?
C3T C2T C7T C6T -4(3) . . . . ?
C1T C2T C7T C6T 176.6(18) . . . . ?
